data_7116867
loop_
_publ_author_name
'Min Chen'
'Hui Zhao'
'Chun-Sen Liu'
'Xi Wang'
'Heng-Zhen Shi'
'Miao Du'

_publ_section_title
;
 Template-directed construction of conformational supramolecular isomers
 for bilayer porous metal-organic frameworks with distinct gas sorption
 behaviors
;
_journal_name_full Chem.Commun.
_journal_page_first 6014
_journal_paper_doi 10.1039/C5cc00018A
_journal_volume 51
_journal_year 2015
_chemical_formula_sum 'C18 H11.33 Co O6.67'
_chemical_formula_weight 393.20
_chemical_name_systematic
; 
 ? 
;
_space_group_IT_number 167
_symmetry_cell_setting trigonal
_symmetry_space_group_name_Hall '-R 3 2"c'
_symmetry_space_group_name_H-M 'R -3 c :H'
_atom_sites_solution_hydrogens geom
_atom_sites_solution_primary direct
_atom_sites_solution_secondary difmap
_audit_creation_method SHELXL-97
_audit_update_record
;
2014-10-26 deposited with the CCDC.
2015-02-25 downloaded from the CCDC.
;
_cell_angle_alpha 90.00
_cell_angle_beta 90.00
_cell_angle_gamma 120.00
_cell_formula_units_Z 18
_cell_length_a 17.3321(4)
_cell_length_b 17.3321(4)
_cell_length_c 47.616(2)
_cell_measurement_reflns_used 6385
_cell_measurement_temperature 195.0(1)
_cell_measurement_theta_max 28.7350
_cell_measurement_theta_min 3.9680
_cell_volume 12387.6(7)
_computing_cell_refinement
;
CrysAlisPro, Agilent Technologies,
Version 1.171.36.32 (release 02-08-2013 CrysAlis171 .NET)
(compiled Aug  2 2013,16:46:58)
;
_computing_data_collection
;
CrysAlisPro, Agilent Technologies,
Version 1.171.36.32 (release 02-08-2013 CrysAlis171 .NET)
(compiled Aug  2 2013,16:46:58)
;
_computing_data_reduction
;
CrysAlisPro, Agilent Technologies,
Version 1.171.36.32 (release 02-08-2013 CrysAlis171 .NET)
(compiled Aug  2 2013,16:46:58)
;
_computing_molecular_graphics 'SHELXTL (Sheldrick, 2008)'
_computing_publication_material 'SHELXTL and PLATON (Spek, 2009)'
_computing_structure_refinement 'SHELXL97 (Sheldrick, 2008)'
_computing_structure_solution 'SHELXS97 (Sheldrick, 2008)'
_diffrn_ambient_temperature 195.0(1)
_diffrn_measured_fraction_theta_full 0.998
_diffrn_measured_fraction_theta_max 0.998
_diffrn_measurement_device_type 'Xcalibur, Eos, Gemini'
_diffrn_measurement_method '\w scans'
_diffrn_radiation_monochromator graphite
_diffrn_radiation_source 'Enhance (Mo) X-ray Source'
_diffrn_radiation_type MoK\a
_diffrn_radiation_wavelength 0.71073
_diffrn_reflns_av_R_equivalents 0.0186
_diffrn_reflns_av_sigmaI/netI 0.0135
_diffrn_reflns_limit_h_max 20
_diffrn_reflns_limit_h_min -18
_diffrn_reflns_limit_k_max 20
_diffrn_reflns_limit_k_min -19
_diffrn_reflns_limit_l_max 56
_diffrn_reflns_limit_l_min -56
_diffrn_reflns_number 13601
_diffrn_reflns_theta_full 25.00
_diffrn_reflns_theta_max 25.00
_diffrn_reflns_theta_min 3.21
_diffrn_standards_decay_% 0
_diffrn_standards_interval_count 0
_diffrn_standards_interval_time 0
_diffrn_standards_number 0
_exptl_absorpt_coefficient_mu 0.645
_exptl_absorpt_correction_T_max 0.8818
_exptl_absorpt_correction_T_min 0.8400
_exptl_absorpt_correction_type multi-scan
_exptl_absorpt_process_details
;
CrysAlisPro, Agilent Technologies,
Version 1.171.36.32 (release 02-08-2013 CrysAlis171 .NET)
(compiled Aug  2 2013,16:46:58)
Empirical absorption correction using spherical harmonics,
 implemented in SCALE3 ABSPACK scaling algorithm.
;
_exptl_crystal_colour Purple
_exptl_crystal_density_diffrn 0.949
_exptl_crystal_density_method 'not measured'
_exptl_crystal_description Prism
_exptl_crystal_F_000 3594
_exptl_crystal_size_max 0.28
_exptl_crystal_size_mid 0.21
_exptl_crystal_size_min 0.20
_refine_diff_density_max 0.601
_refine_diff_density_min -1.113
_refine_diff_density_rms 0.103
_refine_ls_extinction_method none
_refine_ls_goodness_of_fit_ref 1.088
_refine_ls_hydrogen_treatment constr
_refine_ls_matrix_type full
_refine_ls_number_parameters 117
_refine_ls_number_reflns 2440
_refine_ls_number_restraints 0
_refine_ls_restrained_S_all 1.088
_refine_ls_R_factor_all 0.0736
_refine_ls_R_factor_gt 0.0639
_refine_ls_shift/su_max 0.000
_refine_ls_shift/su_mean 0.000
_refine_ls_structure_factor_coef Fsqd
_refine_ls_weighting_details 'calc w=1/[\s^2^(Fo^2^)+(0.1342P)^2^+72.3479P] where P=(Fo^2^+2Fc^2^)/3'
_refine_ls_weighting_scheme calc
_refine_ls_wR_factor_gt 0.2183
_refine_ls_wR_factor_ref 0.2299
_reflns_number_gt 1965
_reflns_number_total 2440
_reflns_threshold_expression >2sigma(I)
_cod_data_source_file c5cc00018a2.cif
_cod_data_source_block 471-MOF_195K
_cod_original_cell_volume 12387.5(7)
_cod_original_sg_symbol_H-M R-3c
_cod_database_code 7116867

loop_
_symmetry_equiv_pos_as_xyz
'x, y, z'
'-y, x-y, z'
'-x+y, -x, z'
'y, x, -z+1/2'
'x-y, -y, -z+1/2'
'-x, -x+y, -z+1/2'
'x+2/3, y+1/3, z+1/3'
'-y+2/3, x-y+1/3, z+1/3'
'-x+y+2/3, -x+1/3, z+1/3'
'y+2/3, x+1/3, -z+5/6'
'x-y+2/3, -y+1/3, -z+5/6'
'-x+2/3, -x+y+1/3, -z+5/6'
'x+1/3, y+2/3, z+2/3'
'-y+1/3, x-y+2/3, z+2/3'
'-x+y+1/3, -x+2/3, z+2/3'
'y+1/3, x+2/3, -z+7/6'
'x-y+1/3, -y+2/3, -z+7/6'
'-x+1/3, -x+y+2/3, -z+7/6'
'-x, -y, -z'
'y, -x+y, -z'
'x-y, x, -z'
'-y, -x, z-1/2'
'-x+y, y, z-1/2'
'x, x-y, z-1/2'
'-x+2/3, -y+1/3, -z+1/3'
'y+2/3, -x+y+1/3, -z+1/3'
'x-y+2/3, x+1/3, -z+1/3'
'-y+2/3, -x+1/3, z-1/6'
'-x+y+2/3, y+1/3, z-1/6'
'x+2/3, x-y+1/3, z-1/6'
'-x+1/3, -y+2/3, -z+2/3'
'y+1/3, -x+y+2/3, -z+2/3'
'x-y+1/3, x+2/3, -z+2/3'
'-y+1/3, -x+2/3, z+1/6'
'-x+y+1/3, y+2/3, z+1/6'
'x+1/3, x-y+2/3, z+1/6'

loop_
_atom_site_label
_atom_site_type_symbol
_atom_site_fract_x
_atom_site_fract_y
_atom_site_fract_z
_atom_site_U_iso_or_equiv
_atom_site_adp_type
_atom_site_occupancy
_atom_site_symmetry_multiplicity
_atom_site_calc_flag
_atom_site_refinement_flags
_atom_site_disorder_assembly
_atom_site_disorder_group
Co1 Co 0.6667 0.3333 0.0833 0.0193(4) Uani 1 6 d S . .
Co2 Co 0.6667 0.3333 0.007986(17) 0.0227(3) Uani 1 3 d S . .
C1 C 0.7524(2) 0.2589(2) 0.03870(9) 0.0337(9) Uani 1 1 d . . .
C2 C 0.8185(3) 0.2275(2) 0.03985(8) 0.0289(8) Uani 1 1 d . . .
C3 C 0.8474(3) 0.2058(3) 0.01577(9) 0.0420(10) Uani 1 1 d . . .
H3 H 0.8225 0.2072 -0.0014 0.050 Uiso 1 1 calc R . .
C4 C 0.9119(3) 0.1824(3) 0.01651(10) 0.0499(12) Uani 1 1 d . . .
H4 H 0.9298 0.1667 0.0001 0.060 Uiso 1 1 calc R . .
C5 C 0.9499(3) 0.1823(2) 0.04172(9) 0.0360(9) Uani 1 1 d . . .
C6 C 0.9217(3) 0.2020(3) 0.06647(9) 0.0442(11) Uani 1 1 d . . .
H6 H 0.9469 0.2005 0.0836 0.053 Uiso 1 1 calc R . .
C7 C 0.8550(3) 0.2242(3) 0.06529(8) 0.0383(9) Uani 1 1 d . . .
H7 H 0.8347 0.2369 0.0818 0.046 Uiso 1 1 calc R . .
C8 C 1.0076(2) 0.0825(2) 0.04161(8) 0.0289(8) Uani 1 1 d . . .
C9 C 1.0840(2) 0.0765(2) 0.04152(8) 0.0289(8) Uani 1 1 d . . .
H9 H 1.1401 0.1274 0.0414 0.035 Uiso 1 1 calc R . .
O1 O 0.7264(2) 0.2749(2) 0.06116(8) 0.0608(11) Uani 1 1 d . . .
O2 O 0.72849(19) 0.2679(2) 0.01427(7) 0.0450(8) Uani 1 1 d . . .
O3 O 1.02236(19) 0.16808(18) 0.04258(8) 0.0533(10) Uani 1 1 d . . .
O4 O 0.6667 0.3333 -0.03106(18) 0.141(5) Uani 1 3 d S . .
H4A H 0.6407 0.3608 -0.0370 0.211 Uiso 0.11 1 d PR A 3
H4B H 0.7201 0.3593 -0.0370 0.211 Uiso 0.11 1 d PR A 3
H4A' H 0.7201 0.3593 -0.0370 0.211 Uiso 0.11 1 d PR . .
H4B' H 0.6392 0.2799 -0.0370 0.211 Uiso 0.11 1 d PR . .
H4A" H 0.6392 0.2799 -0.0370 0.211 Uiso 0.11 1 d PR A 1
H4B" H 0.6407 0.3608 -0.0370 0.211 Uiso 0.11 1 d PR A 1

loop_
_atom_site_aniso_label
_atom_site_aniso_U_11
_atom_site_aniso_U_22
_atom_site_aniso_U_33
_atom_site_aniso_U_23
_atom_site_aniso_U_13
_atom_site_aniso_U_12
Co1 0.0183(5) 0.0183(5) 0.0214(6) 0.000 0.000 0.0091(2)
Co2 0.0225(4) 0.0225(4) 0.0231(5) 0.000 0.000 0.0112(2)
C1 0.030(2) 0.0227(18) 0.050(3) -0.0010(16) 0.0019(17) 0.0150(17)
C2 0.0314(19) 0.0215(17) 0.037(2) 0.0000(15) 0.0049(16) 0.0158(15)
C3 0.047(2) 0.059(3) 0.034(2) -0.0091(19) -0.0089(18) 0.037(2)
C4 0.052(3) 0.055(3) 0.059(3) -0.015(2) 0.001(2) 0.039(2)
C5 0.0282(19) 0.0214(18) 0.061(3) 0.0008(17) -0.0047(18) 0.0146(16)
C6 0.043(2) 0.047(3) 0.045(2) 0.0053(19) -0.0120(19) 0.025(2)
C7 0.049(2) 0.047(2) 0.0263(19) 0.0013(17) 0.0045(17) 0.029(2)
C8 0.031(2) 0.0207(18) 0.036(2) -0.0002(14) -0.0037(16) 0.0141(15)
C9 0.0223(18) 0.0226(18) 0.039(2) 0.0031(15) -0.0016(15) 0.0088(16)
O1 0.073(3) 0.072(3) 0.063(2) -0.0062(17) 0.0202(17) 0.056(2)
O2 0.0436(17) 0.0466(18) 0.058(2) -0.0051(14) -0.0089(14) 0.0323(16)
O3 0.0271(15) 0.0226(14) 0.113(3) 0.0001(15) -0.0108(16) 0.0143(12)
O4 0.195(8) 0.195(8) 0.033(4) 0.000 0.000 0.097(4)

loop_
_atom_type_symbol
_atom_type_description
_atom_type_scat_dispersion_real
_atom_type_scat_dispersion_imag
_atom_type_scat_source
C C 0.0033 0.0016 'International Tables Vol C Tables 4.2.6.8 and 6.1.1.4'
H H 0.0000 0.0000 'International Tables Vol C Tables 4.2.6.8 and 6.1.1.4'
O O 0.0106 0.0060 'International Tables Vol C Tables 4.2.6.8 and 6.1.1.4'
Co Co 0.3494 0.9721 'International Tables Vol C Tables 4.2.6.8 and 6.1.1.4'

loop_
_geom_angle_atom_site_label_1
_geom_angle_atom_site_label_2
_geom_angle_atom_site_label_3
_geom_angle
_geom_angle_site_symmetry_1
_geom_angle_site_symmetry_3
O1 Co1 O1 96.18(16) . 3_665
O1 Co1 O1 96.18(16) . 2_655
O1 Co1 O1 96.18(16) 3_665 2_655
O1 Co1 O1 83.4(2) . 17_554
O1 Co1 O1 179.4(2) 3_665 17_554
O1 Co1 O1 84.3(2) 2_655 17_554
O1 Co1 O1 84.3(2) . 18_654
O1 Co1 O1 83.4(2) 3_665 18_654
O1 Co1 O1 179.4(2) 2_655 18_654
O1 Co1 O1 96.18(16) 17_554 18_654
O1 Co1 O1 179.4(2) . 16_544
O1 Co1 O1 84.3(2) 3_665 16_544
O1 Co1 O1 83.4(2) 2_655 16_544
O1 Co1 O1 96.18(16) 17_554 16_544
O1 Co1 O1 96.18(16) 18_654 16_544
O4 Co2 O2 98.90(10) . .
O4 Co2 O2 98.90(10) . 2_655
O2 Co2 O2 117.65(5) . 2_655
O4 Co2 O2 98.90(10) . 3_665
O2 Co2 O2 117.65(5) . 3_665
O2 Co2 O2 117.65(5) 2_655 3_665
O1 C1 O2 125.7(4) . .
O1 C1 C2 118.6(4) . .
O2 C1 C2 115.7(4) . .
C3 C2 C7 118.8(4) . .
C3 C2 C1 121.2(4) . .
C7 C2 C1 119.8(4) . .
C4 C3 C2 121.5(4) . .
C4 C3 H3 119.2 . .
C2 C3 H3 119.2 . .
C3 C4 C5 119.2(4) . .
C3 C4 H4 120.4 . .
C5 C4 H4 120.4 . .
C4 C5 C6 121.2(4) . .
C4 C5 O3 120.0(4) . .
C6 C5 O3 118.6(4) . .
C5 C6 C7 118.6(4) . .
C5 C6 H6 120.7 . .
C7 C6 H6 120.7 . .
C2 C7 C6 120.6(4) . .
C2 C7 H7 119.7 . .
C6 C7 H7 119.7 . .
O3 C8 C9 114.5(3) . .
O3 C8 C9 123.6(3) . 2_645
C9 C8 C9 121.9(3) . 2_645
C8 C9 C8 118.1(3) . 3_765
C8 C9 H9 121.0 . .
C8 C9 H9 121.0 3_765 .
C1 O1 Co1 151.0(4) . .
C1 O2 Co2 121.6(3) . .
C8 O3 C5 119.4(3) . .
Co2 O4 H4A 109.5 . .
Co2 O4 H4B 109.5 . .
H4A O4 H4B 109.5 . .
Co2 O4 H4A' 109.5 . .
H4A O4 H4A' 109.5 . .
Co2 O4 H4B' 109.5 . .
H4A O4 H4B' 109.5 . .
H4B O4 H4B' 109.5 . .
H4A' O4 H4B' 109.5 . .
Co2 O4 H4A" 109.5 . .
H4A O4 H4A" 109.5 . .
H4B O4 H4A" 109.5 . .
H4A' O4 H4A" 109.5 . .
Co2 O4 H4B" 109.5 . .
H4B O4 H4B" 109.5 . .
H4A' O4 H4B" 109.5 . .
H4B' O4 H4B" 109.5 . .
H4A" O4 H4B" 109.5 . .

loop_
_geom_bond_atom_site_label_1
_geom_bond_atom_site_label_2
_geom_bond_distance
_geom_bond_site_symmetry_2
Co1 O1 2.064(3) .
Co1 O1 2.064(3) 3_665
Co1 O1 2.064(3) 2_655
Co1 O1 2.064(3) 17_554
Co1 O1 2.064(3) 18_654
Co1 O1 2.064(3) 16_544
Co2 O4 1.859(9) .
Co2 O2 1.934(3) .
Co2 O2 1.934(3) 2_655
Co2 O2 1.934(3) 3_665
C1 O1 1.244(5) .
C1 O2 1.270(5) .
C1 C2 1.495(5) .
C2 C3 1.377(6) .
C2 C7 1.381(6) .
C3 C4 1.368(6) .
C3 H3 0.9300 .
C4 C5 1.369(6) .
C4 H4 0.9300 .
C5 C6 1.382(6) .
C5 O3 1.397(5) .
C6 C7 1.390(6) .
C6 H6 0.9300 .
C7 H7 0.9300 .
C8 O3 1.374(5) .
C8 C9 1.380(5) .
C8 C9 1.384(5) 2_645
C9 C8 1.384(5) 3_765
C9 H9 0.9300 .
O4 H4A 0.8500 .
O4 H4B 0.8500 .
O4 H4A' 0.8500 .
O4 H4B' 0.8500 .
O4 H4A" 0.8500 .
O4 H4B" 0.8500 .

loop_
_geom_torsion_atom_site_label_1
_geom_torsion_atom_site_label_2
_geom_torsion_atom_site_label_3
_geom_torsion_atom_site_label_4
_geom_torsion
_geom_torsion_site_symmetry_1
_geom_torsion_site_symmetry_4
O1 C1 C2 C3 177.8(4) . .
O2 C1 C2 C3 -3.0(5) . .
O1 C1 C2 C7 -5.6(5) . .
O2 C1 C2 C7 173.6(4) . .
C7 C2 C3 C4 -0.8(7) . .
C1 C2 C3 C4 175.9(4) . .
C2 C3 C4 C5 -1.4(7) . .
C3 C4 C5 C6 2.6(7) . .
C3 C4 C5 O3 -173.1(4) . .
C4 C5 C6 C7 -1.5(6) . .
O3 C5 C6 C7 174.2(4) . .
C3 C2 C7 C6 2.0(6) . .
C1 C2 C7 C6 -174.8(4) . .
C5 C6 C7 C2 -0.8(6) . .
O3 C8 C9 C8 177.7(3) . 3_765
C9 C8 C9 C8 -0.6(7) 2_645 3_765
O2 C1 O1 Co1 -16.8(9) . .
C2 C1 O1 Co1 162.3(5) . .
O1 Co1 O1 C1 56.4(6) 3_665 .
O1 Co1 O1 C1 -40.5(6) 2_655 .
O1 Co1 O1 C1 -124.0(7) 17_554 .
O1 Co1 O1 C1 139.1(7) 18_654 .
O1 C1 O2 Co2 13.9(5) . .
C2 C1 O2 Co2 -165.2(2) . .
O4 Co2 O2 C1 172.7(3) . .
O2 Co2 O2 C1 67.7(3) 2_655 .
O2 Co2 O2 C1 -82.3(3) 3_665 .
C9 C8 O3 C5 177.7(4) . .
C9 C8 O3 C5 -4.1(6) 2_645 .
C6 C5 O3 C8 102.2(5) . .
C4 C5 O3 C8 -82.0(5) . .
